data_7700318
loop_
_publ_author_name
'Feng, Zhijun'
'Huang, Zeming'
'Wang, Shaowu'
'Wei, Yun'
'Zhou, Shuangliu'
'Zhu, Xiancui'

_publ_section_title
;
 Synthesis and characterization of 2-t-butylimino-functionalized indolyl
 rare-earth metal amido complexes for the catalytic addition of terminal
 alkynes to carbodiimides: the dimeric complexes with the alkynide species
 in the \m-\h<sup>1</sup>:\h<sup>2</sup> bonding modes.
;
_journal_issue 29
_journal_name_full 'Dalton transactions (Cambridge, England : 2003)'
_journal_page_first 11094
_journal_page_last 11102
_journal_paper_doi 10.1039/c9dt01582e
_journal_volume 48
_journal_year 2019
_chemical_formula_moiety 'C62 H78 N8 Si2 Yb2'
_chemical_formula_sum 'C62 H78 N8 Si2 Yb2'
_chemical_formula_weight 1337.58
_space_group_crystal_system triclinic
_space_group_IT_number 2
_space_group_name_Hall '-P 1'
_space_group_name_H-M_alt 'P -1'
_symmetry_space_group_name_Hall '-P 1'
_symmetry_space_group_name_H-M 'P -1'
_atom_sites_solution_hydrogens geom
_audit_creation_date 2019-02-10
_audit_creation_method
;
Olex2 1.2
(compiled 2018.05.29 svn.r3508 for OlexSys, GUI svn.r5506)
;
_audit_update_record
;
2019-02-10 deposited with the CCDC.    2019-06-18 downloaded from the CCDC.
;
_cell_angle_alpha 77.3030(10)
_cell_angle_beta 80.6500(10)
_cell_angle_gamma 61.7530(10)
_cell_formula_units_Z 2
_cell_length_a 12.6269(9)
_cell_length_b 12.9123(10)
_cell_length_c 22.4030(17)
_cell_measurement_reflns_used 9925
_cell_measurement_temperature 293(2)
_cell_measurement_theta_max 25.399
_cell_measurement_theta_min 2.301
_cell_volume 3131.7(4)
_computing_cell_refinement 'SAINT v8.34A (Bruker, 2013)'
_computing_data_collection 'Bruker APEX2'
_computing_data_reduction 'SAINT v8.34A (Bruker, 2013)'
_computing_molecular_graphics 'Olex2 (Dolomanov et al., 2009)'
_computing_publication_material 'Olex2 (Dolomanov et al., 2009)'
_computing_structure_refinement 'ShelXL (Sheldrick, 2015)'
_computing_structure_solution 'SHELXS-97 (Sheldrick, 1990)'
_diffrn_ambient_temperature 293.15
_diffrn_measured_fraction_theta_full 0.999
_diffrn_measured_fraction_theta_max 0.997
_diffrn_measurement_device_type 'Bruker APEX-II CCD'
_diffrn_measurement_method '\f and \w scans'
_diffrn_radiation_type MoK\a
_diffrn_radiation_wavelength 0.71073
_diffrn_reflns_av_R_equivalents 0.0267
_diffrn_reflns_av_unetI/netI 0.0318
_diffrn_reflns_Laue_measured_fraction_full 0.999
_diffrn_reflns_Laue_measured_fraction_max 0.997
_diffrn_reflns_limit_h_max 15
_diffrn_reflns_limit_h_min -15
_diffrn_reflns_limit_k_max 15
_diffrn_reflns_limit_k_min -15
_diffrn_reflns_limit_l_max 26
_diffrn_reflns_limit_l_min -27
_diffrn_reflns_number 31940
_diffrn_reflns_point_group_measured_fraction_full 0.999
_diffrn_reflns_point_group_measured_fraction_max 0.997
_diffrn_reflns_theta_full 25.242
_diffrn_reflns_theta_max 25.408
_diffrn_reflns_theta_min 1.815
_diffrn_standards_number 0
_exptl_absorpt_coefficient_mu 3.049
_exptl_absorpt_correction_T_max 0.7452
_exptl_absorpt_correction_T_min 0.3660
_exptl_absorpt_correction_type multi-scan
_exptl_absorpt_process_details
'SADABS-2014/5 (Bruker,2014/5) was used for absorption correction. wR2(int) was 0.1200 before and 0.0429 after correction. The Ratio of minimum to maximum transmission is 0.4911. The \l/2 correction factor is 0.00150.'
_exptl_crystal_colour red
_exptl_crystal_colour_primary red
_exptl_crystal_density_diffrn 1.418
_exptl_crystal_density_method 'not measured'
_exptl_crystal_description block
_exptl_crystal_F_000 1348
_exptl_crystal_size_max 0.23
_exptl_crystal_size_mid 0.21
_exptl_crystal_size_min 0.2
_refine_diff_density_max 1.323
_refine_diff_density_min -0.811
_refine_diff_density_rms 0.077
_refine_ls_extinction_method none
_refine_ls_goodness_of_fit_ref 1.036
_refine_ls_hydrogen_treatment constr
_refine_ls_matrix_type full
_refine_ls_number_parameters 704
_refine_ls_number_reflns 11514
_refine_ls_number_restraints 6
_refine_ls_restrained_S_all 1.037
_refine_ls_R_factor_all 0.0388
_refine_ls_R_factor_gt 0.0282
_refine_ls_shift/su_max 0.007
_refine_ls_shift/su_mean 0.000
_refine_ls_structure_factor_coef Fsqd
_refine_ls_weighting_details 'w=1/[\s^2^(Fo^2^)+(0.0247P)^2^+3.4755P] where P=(Fo^2^+2Fc^2^)/3'
_refine_ls_weighting_scheme calc
_refine_ls_wR_factor_gt 0.0608
_refine_ls_wR_factor_ref 0.0654
_reflns_Friedel_coverage 0.000
_reflns_number_gt 9534
_reflns_number_total 11514
_reflns_threshold_expression 'I > 2\s(I)'
_cod_data_source_file c9dt01582e2.cif
_cod_data_source_block test_0m_a
_cod_depositor_comments 'Adding full bibliography for 7700314--7700321.cif.'
_cod_database_code 7700318
_shelx_shelxl_version_number 2018/3
_shelx_space_group_comment
;
The symmetry employed for this shelxl refinement is uniquely defined
by the following loop, which should always be used as a source of
symmetry information in preference to the above space-group names.
They are only intended as comments.
;
_shelx_estimated_absorpt_t_max 0.581
_shelx_estimated_absorpt_t_min 0.541
_olex2_refinement_description
;
1. Fixed Uiso
 At 1.2 times of:
  All C(H) groups
 At 1.5 times of:
  All C(H,H,H) groups
2. Uiso/Uaniso restraints and constraints
Uanis(C31) \\sim Ueq: with sigma of 0.01 and sigma for terminal atoms of 0.02
Uanis(C12) = Uanis(C12A)
Uanis(C13) = Uanis(C13A)
3. Rigid body (RIGU) restrains
 C11, C12, C13
 with sigma for 1-2 distances of 0.004 and sigma for 1-3 distances of 0.004
 C11A, C12A, C13A
 with sigma for 1-2 distances of 0.004 and sigma for 1-3 distances of 0.004
4. Others
 Sof(C11A)=Sof(H11D)=Sof(H11E)=Sof(H11F)=Sof(C13A)=Sof(H13D)=Sof(H13E)=
 Sof(H13F)=Sof(C12A)=Sof(H12D)=Sof(H12E)=Sof(H12F)=1-FVAR(1)
 Sof(C11)=Sof(H11A)=Sof(H11B)=Sof(H11C)=Sof(C12)=Sof(H12A)=Sof(H12B)=Sof(H12C)=
 Sof(C13)=Sof(H13A)=Sof(H13B)=Sof(H13C)=FVAR(1)
5.a Aromatic/amide H refined with riding coordinates:
 C2(H2), C4(H4), C5(H5), C6(H6), C7(H7), C9(H9), C15(H15), C17(H17), C18(H18),
 C19(H19), C20(H20), C22(H22), C33(H33), C35(H35), C36(H36), C37(H37), C38(H38),
  C40(H40), C46(H46), C48(H48), C49(H49), C50(H50), C51(H51), C53(H53)
5.b Idealised Me refined as rotating group:
 C11(H11A,H11B,H11C), C12(H12A,H12B,H12C), C13(H13A,H13B,H13C), C24(H24A,H24B,
 H24C), C25(H25A,H25B,H25C), C26(H26A,H26B,H26C), C29(H29A,H29B,H29C), C30(H30A,
 H30B,H30C), C31(H31A,H31B,H31C), C42(H42A,H42B,H42C), C43(H43A,H43B,H43C),
 C44(H44A,H44B,H44C), C55(H55A,H55B,H55C), C56(H56A,H56B,H56C), C57(H57A,H57B,
 H57C), C60(H60A,H60B,H60C), C61(H61A,H61B,H61C), C62(H62A,H62B,H62C),
 C11A(H11D,H11E,H11F), C13A(H13D,H13E,H13F), C12A(H12D,H12E,H12F)
;
_olex2_submission_special_instructions 'No special instructions were received'

loop_
_space_group_symop_operation_xyz
'x, y, z'
'-x, -y, -z'

loop_
_atom_site_label
_atom_site_type_symbol
_atom_site_fract_x
_atom_site_fract_y
_atom_site_fract_z
_atom_site_U_iso_or_equiv
_atom_site_adp_type
_atom_site_occupancy
_atom_site_site_symmetry_order
_atom_site_calc_flag
_atom_site_refinement_flags_posn
_atom_site_refinement_flags_adp
_atom_site_refinement_flags_occupancy
_atom_site_disorder_assembly
_atom_site_disorder_group
C1 C 0.1662(4) 0.3401(4) 0.5624(2) 0.0586(12) Uani 1 1 d . . . . .
C2 C 0.1509(6) 0.4240(5) 0.5105(2) 0.0870(18) Uani 1 1 d . . . . .
H2 H 0.135728 0.420129 0.472053 0.104 Uiso 1 1 calc R . . . .
C3 C 0.1627(5) 0.5169(5) 0.5268(2) 0.0704(14) Uani 1 1 d . . . . .
C4 C 0.1553(6) 0.6265(6) 0.4957(3) 0.100(2) Uani 1 1 d . . . . .
H4 H 0.138500 0.651019 0.454628 0.121 Uiso 1 1 calc R . . . .
C5 C 0.1727(7) 0.6958(6) 0.5258(3) 0.107(2) Uani 1 1 d . . . . .
H5 H 0.168359 0.768349 0.505023 0.129 Uiso 1 1 calc R . . . .
C6 C 0.1972(6) 0.6608(6) 0.5880(3) 0.097(2) Uani 1 1 d . . . . .
H6 H 0.208824 0.710642 0.607713 0.117 Uiso 1 1 calc R . . . .
C7 C 0.2044(5) 0.5546(5) 0.6202(2) 0.0748(15) Uani 1 1 d . . . . .
H7 H 0.221311 0.531344 0.661331 0.090 Uiso 1 1 calc R . . . .
C8 C 0.1854(4) 0.4823(4) 0.5894(2) 0.0559(11) Uani 1 1 d . . . . .
C9 C 0.1613(5) 0.2310(5) 0.5680(2) 0.0678(14) Uani 1 1 d . . . . .
H9 H 0.145782 0.212568 0.533562 0.081 Uiso 1 1 calc R . . . .
C10 C 0.1750(5) 0.0404(5) 0.6185(2) 0.0660(13) Uani 1 1 d . . . . .
C11 C 0.2910(12) -0.0562(8) 0.6439(8) 0.107(4) Uani 0.80(2) 1 d . U P A 1
H11A H 0.295434 -0.045892 0.684381 0.160 Uiso 0.80(2) 1 calc GR . P A 1
H11B H 0.357708 -0.051916 0.617859 0.160 Uiso 0.80(2) 1 calc GR . P A 1
H11C H 0.294120 -0.132505 0.645553 0.160 Uiso 0.80(2) 1 calc GR . P A 1
C12 C 0.0676(10) 0.0385(10) 0.6584(7) 0.100(4) Uani 0.80(2) 1 d . U P A 1
H12A H 0.058488 -0.029058 0.653890 0.151 Uiso 0.80(2) 1 calc GR . P A 1
H12B H -0.003629 0.110363 0.646381 0.151 Uiso 0.80(2) 1 calc GR . P A 1
H12C H 0.079438 0.032901 0.700498 0.151 Uiso 0.80(2) 1 calc GR . P A 1
C13 C 0.1654(16) 0.0231(11) 0.5532(5) 0.111(4) Uani 0.80(2) 1 d . U P A 1
H13A H 0.234833 0.020543 0.527392 0.167 Uiso 0.80(2) 1 calc GR . P A 1
H13B H 0.093937 0.088266 0.536122 0.167 Uiso 0.80(2) 1 calc GR . P A 1
H13C H 0.161512 -0.050347 0.556028 0.167 Uiso 0.80(2) 1 calc GR . P A 1
C14 C 0.1028(4) 0.0978(4) 0.80283(18) 0.0457(10) Uani 1 1 d . . . . .
C15 C 0.1127(4) 0.0024(4) 0.8481(2) 0.0550(11) Uani 1 1 d . . . . .
H15 H 0.049847 -0.007979 0.871955 0.066 Uiso 1 1 calc R . . . .
C16 C 0.2359(4) -0.0755(4) 0.85102(19) 0.0523(11) Uani 1 1 d . . . . .
C17 C 0.3031(5) -0.1837(4) 0.8883(2) 0.0651(13) Uani 1 1 d . . . . .
H17 H 0.264843 -0.219127 0.918436 0.078 Uiso 1 1 calc R . . . .
C18 C 0.4261(6) -0.2363(4) 0.8797(2) 0.0685(14) Uani 1 1 d . . . . .
H18 H 0.471750 -0.307947 0.904199 0.082 Uiso 1 1 calc R . . . .
C19 C 0.4835(5) -0.1840(4) 0.8347(2) 0.0636(13) Uani 1 1 d . . . . .
H19 H 0.567225 -0.221901 0.829761 0.076 Uiso 1 1 calc R . . . .
C20 C 0.4211(4) -0.0785(4) 0.7973(2) 0.0552(11) Uani 1 1 d . . . . .
H20 H 0.461148 -0.045111 0.767203 0.066 Uiso 1 1 calc R . . . .
C21 C 0.2956(4) -0.0225(4) 0.80585(19) 0.0459(10) Uani 1 1 d . . . . .
C22 C -0.0044(4) 0.2010(4) 0.7827(2) 0.0522(11) Uani 1 1 d . . . . .
H22 H -0.077901 0.208576 0.802396 0.063 Uiso 1 1 calc R . . . .
C23 C -0.1235(4) 0.3861(4) 0.7205(2) 0.0562(12) Uani 1 1 d . . . . .
C24 C -0.1893(5) 0.4490(5) 0.7749(3) 0.096(2) Uani 1 1 d . . . . .
H24A H -0.138448 0.471929 0.790530 0.143 Uiso 1 1 calc GR . . . .
H24B H -0.209343 0.396161 0.806403 0.143 Uiso 1 1 calc GR . . . .
H24C H -0.261790 0.518709 0.762138 0.143 Uiso 1 1 calc GR . . . .
C25 C -0.1963(5) 0.3397(5) 0.6981(3) 0.095(2) Uani 1 1 d . . . . .
H25A H -0.267222 0.405472 0.680793 0.143 Uiso 1 1 calc GR . . . .
H25B H -0.219457 0.292494 0.731839 0.143 Uiso 1 1 calc GR . . . .
H25C H -0.148848 0.291427 0.667408 0.143 Uiso 1 1 calc GR . . . .
C26 C -0.0998(5) 0.4712(5) 0.6697(3) 0.0842(17) Uani 1 1 d . . . . .
H26A H -0.050368 0.498220 0.683440 0.126 Uiso 1 1 calc GR . . . .
H26B H -0.174847 0.538250 0.657921 0.126 Uiso 1 1 calc GR . . . .
H26C H -0.058903 0.431679 0.635095 0.126 Uiso 1 1 calc GR . . . .
C27 C 0.4074(4) 0.1920(3) 0.72132(18) 0.0417(9) Uani 1 1 d . . . . .
C28 C 0.4626(4) 0.1433(4) 0.67754(19) 0.0477(10) Uani 1 1 d . . . . .
C29 C 0.6150(6) -0.0854(5) 0.6264(3) 0.113(2) Uani 1 1 d . . . . .
H29A H 0.546961 -0.099540 0.626253 0.170 Uiso 1 1 calc GR . . . .
H29B H 0.648979 -0.119452 0.665584 0.170 Uiso 1 1 calc GR . . . .
H29C H 0.674580 -0.121541 0.594891 0.170 Uiso 1 1 calc GR . . . .
C30 C 0.7022(5) 0.0972(6) 0.6087(3) 0.103(2) Uani 1 1 d . . . . .
H30A H 0.759428 0.057463 0.577379 0.154 Uiso 1 1 calc GR . . . .
H30B H 0.737339 0.064251 0.647634 0.154 Uiso 1 1 calc GR . . . .
H30C H 0.680332 0.180729 0.599498 0.154 Uiso 1 1 calc GR . . . .
C31 C 0.4865(6) 0.1516(7) 0.5413(3) 0.131(3) Uani 1 1 d . U . . .
H31A H 0.542858 0.130734 0.506395 0.196 Uiso 1 1 calc GR . . . .
H31B H 0.449340 0.236344 0.539964 0.196 Uiso 1 1 calc GR . . . .
H31C H 0.425813 0.127214 0.540764 0.196 Uiso 1 1 calc GR . . . .
C32 C 0.4218(4) 0.5075(3) 0.79114(19) 0.0465(10) Uani 1 1 d . . . . .
C33 C 0.4519(4) 0.5942(4) 0.7564(2) 0.0623(13) Uani 1 1 d . . . . .
H33 H 0.451609 0.657364 0.770035 0.075 Uiso 1 1 calc R . . . .
C34 C 0.4827(4) 0.5677(4) 0.6968(2) 0.0518(11) Uani 1 1 d . . . . .
C35 C 0.5234(5) 0.6190(4) 0.6414(3) 0.0704(15) Uani 1 1 d . . . . .
H35 H 0.531962 0.687293 0.639673 0.084 Uiso 1 1 calc R . . . .
C36 C 0.5498(5) 0.5677(5) 0.5911(2) 0.0785(16) Uani 1 1 d . . . . .
H36 H 0.576498 0.601433 0.554577 0.094 Uiso 1 1 calc R . . . .
C37 C 0.5379(5) 0.4648(5) 0.5927(2) 0.0756(15) Uani 1 1 d . . . . .
H37 H 0.556924 0.430882 0.557384 0.091 Uiso 1 1 calc R . . . .
C38 C 0.4981(4) 0.4132(4) 0.6462(2) 0.0604(12) Uani 1 1 d . . . . .
H38 H 0.489989 0.344882 0.647006 0.072 Uiso 1 1 calc R . . . .
C39 C 0.4702(4) 0.4639(3) 0.69857(19) 0.0439(10) Uani 1 1 d . . . . .
C40 C 0.3844(4) 0.4986(4) 0.8545(2) 0.0506(11) Uani 1 1 d . . . . .
H40 H 0.383039 0.553027 0.876233 0.061 Uiso 1 1 calc R . . . .
C41 C 0.3134(4) 0.4181(4) 0.95101(18) 0.0524(11) Uani 1 1 d . . . . .
C42 C 0.3775(6) 0.2910(4) 0.9838(2) 0.0770(16) Uani 1 1 d . . . . .
H42A H 0.353114 0.241667 0.969115 0.116 Uiso 1 1 calc GR . . . .
H42B H 0.357053 0.288709 1.027134 0.116 Uiso 1 1 calc GR . . . .
H42C H 0.463022 0.262216 0.976068 0.116 Uiso 1 1 calc GR . . . .
C43 C 0.3426(6) 0.4975(5) 0.9801(2) 0.0847(18) Uani 1 1 d . . . . .
H43A H 0.426081 0.478652 0.970785 0.127 Uiso 1 1 calc GR . . . .
H43B H 0.326634 0.484116 1.023729 0.127 Uiso 1 1 calc GR . . . .
H43C H 0.293431 0.579647 0.963950 0.127 Uiso 1 1 calc GR . . . .
C44 C 0.1788(5) 0.4584(6) 0.9571(2) 0.0861(18) Uani 1 1 d . . . . .
H44A H 0.137634 0.540516 0.938546 0.129 Uiso 1 1 calc GR . . . .
H44B H 0.152215 0.449884 0.999777 0.129 Uiso 1 1 calc GR . . . .
H44C H 0.161240 0.410487 0.936995 0.129 Uiso 1 1 calc GR . . . .
C45 C 0.3683(4) 0.0882(3) 0.91012(17) 0.0398(9) Uani 1 1 d . . . . .
C46 C 0.3226(4) 0.0254(4) 0.95502(18) 0.0491(10) Uani 1 1 d . . . . .
H46 H 0.366239 -0.048099 0.978723 0.059 Uiso 1 1 calc R . . . .
C47 C 0.1965(4) 0.0948(4) 0.95786(18) 0.0480(10) Uani 1 1 d . . . . .
C48 C 0.0989(5) 0.0815(5) 0.9927(2) 0.0656(13) Uani 1 1 d . . . . .
H48 H 0.112452 0.014387 1.022342 0.079 Uiso 1 1 calc R . . . .
C49 C -0.0142(5) 0.1671(5) 0.9826(2) 0.0737(15) Uani 1 1 d . . . . .
H49 H -0.078447 0.158709 1.006076 0.088 Uiso 1 1 calc R . . . .
C50 C -0.0377(4) 0.2681(5) 0.9379(2) 0.0642(13) Uani 1 1 d . . . . .
H50 H -0.116973 0.325171 0.932053 0.077 Uiso 1 1 calc R . . . .
C51 C 0.0544(4) 0.2849(4) 0.9024(2) 0.0513(11) Uani 1 1 d . . . . .
H51 H 0.038477 0.352406 0.872733 0.062 Uiso 1 1 calc R . . . .
C52 C 0.1729(4) 0.1973(3) 0.91222(17) 0.0410(9) Uani 1 1 d . . . . .
C53 C 0.4923(4) 0.0576(3) 0.89314(17) 0.0426(9) Uani 1 1 d . . . . .
H53 H 0.550819 -0.015305 0.911006 0.051 Uiso 1 1 calc R . . . .
C54 C 0.6569(4) 0.0951(4) 0.8416(2) 0.0496(10) Uani 1 1 d . . . . .
C55 C 0.6819(4) 0.1137(5) 0.7730(2) 0.0769(16) Uani 1 1 d . . . . .
H55A H 0.665843 0.061127 0.755795 0.115 Uiso 1 1 calc GR . . . .
H55B H 0.764790 0.096958 0.763520 0.115 Uiso 1 1 calc GR . . . .
H55C H 0.630949 0.194791 0.756116 0.115 Uiso 1 1 calc GR . . . .
C56 C 0.7406(4) -0.0317(4) 0.8686(3) 0.0744(15) Uani 1 1 d . . . . .
H56A H 0.727634 -0.042291 0.912483 0.112 Uiso 1 1 calc GR . . . .
H56B H 0.822721 -0.046898 0.857264 0.112 Uiso 1 1 calc GR . . . .
H56C H 0.724491 -0.086208 0.853184 0.112 Uiso 1 1 calc GR . . . .
C57 C 0.6775(5) 0.1821(5) 0.8693(3) 0.0744(15) Uani 1 1 d . . . . .
H57A H 0.626160 0.262425 0.851373 0.112 Uiso 1 1 calc GR . . . .
H57B H 0.760141 0.166863 0.861083 0.112 Uiso 1 1 calc GR . . . .
H57C H 0.658886 0.171625 0.912828 0.112 Uiso 1 1 calc GR . . . .
C58 C 0.1573(4) 0.4011(3) 0.76265(18) 0.0431(9) Uani 1 1 d . . . . .
C59 C 0.1058(4) 0.4987(4) 0.7772(2) 0.0503(10) Uani 1 1 d . . . . .
C60 C -0.0822(7) 0.7382(5) 0.7258(3) 0.129(3) Uani 1 1 d . . . . .
H60A H -0.120684 0.821804 0.727931 0.193 Uiso 1 1 calc GR . . . .
H60B H -0.142383 0.712988 0.725364 0.193 Uiso 1 1 calc GR . . . .
H60C H -0.030060 0.723907 0.689036 0.193 Uiso 1 1 calc GR . . . .
C61 C -0.0946(6) 0.6441(5) 0.8623(3) 0.106(2) Uani 1 1 d . . . . .
H61A H -0.050919 0.574131 0.890968 0.159 Uiso 1 1 calc GR . . . .
H61B H -0.161776 0.639648 0.850352 0.159 Uiso 1 1 calc GR . . . .
H61C H -0.123229 0.713535 0.881067 0.159 Uiso 1 1 calc GR . . . .
C62 C 0.0983(6) 0.7241(5) 0.8040(4) 0.113(2) Uani 1 1 d . . . . .
H62A H 0.160703 0.712336 0.771584 0.170 Uiso 1 1 calc GR . . . .
H62B H 0.133968 0.688774 0.842751 0.170 Uiso 1 1 calc GR . . . .
H62C H 0.047799 0.807955 0.803463 0.170 Uiso 1 1 calc GR . . . .
N1 N 0.1874(3) 0.3728(3) 0.61154(16) 0.0537(9) Uani 1 1 d . . . . .
N2 N 0.1773(3) 0.1563(3) 0.61822(16) 0.0563(9) Uani 1 1 d . . . . .
N3 N 0.2140(3) 0.0854(3) 0.77542(15) 0.0447(8) Uani 1 1 d . . . . .
N4 N -0.0045(3) 0.2842(3) 0.73872(15) 0.0468(8) Uani 1 1 d . . . . .
N5 N 0.4319(3) 0.4264(3) 0.75678(14) 0.0407(7) Uani 1 1 d . . . . .
N6 N 0.3523(3) 0.4187(3) 0.88359(14) 0.0430(8) Uani 1 1 d . . . . .
N7 N 0.2786(3) 0.1944(3) 0.88257(14) 0.0383(7) Uani 1 1 d . . . . .
N8 N 0.5258(3) 0.1271(3) 0.85421(14) 0.0390(7) Uani 1 1 d . . . . .
Si1 Si 0.56629(13) 0.07618(13) 0.61200(6) 0.0646(4) Uani 1 1 d . . . . .
Si2 Si 0.00703(14) 0.65373(12) 0.79314(8) 0.0730(4) Uani 1 1 d . . . . .
Yb1 Yb 0.19836(2) 0.24515(2) 0.70159(2) 0.03906(6) Uani 1 1 d . . . . .
Yb2 Yb 0.35399(2) 0.30036(2) 0.80889(2) 0.03307(5) Uani 1 1 d . . . . .
C11A C 0.231(5) -0.057(4) 0.6751(19) 0.088(13) Uani 0.20(2) 1 d . U P A 2
H11D H 0.228015 -0.128120 0.671811 0.132 Uiso 0.20(2) 1 calc GR . P A 2
H11E H 0.185373 -0.028180 0.711923 0.132 Uiso 0.20(2) 1 calc GR . P A 2
H11F H 0.312777 -0.072891 0.676531 0.132 Uiso 0.20(2) 1 calc GR . P A 2
C13A C 0.239(6) -0.021(5) 0.564(2) 0.111(4) Uani 0.20(2) 1 d . U P A 2
H13D H 0.323335 -0.042957 0.562952 0.167 Uiso 0.20(2) 1 calc GR . P A 2
H13E H 0.206123 0.032350 0.527215 0.167 Uiso 0.20(2) 1 calc GR . P A 2
H13F H 0.228555 -0.090894 0.567699 0.167 Uiso 0.20(2) 1 calc GR . P A 2
C12A C 0.048(5) 0.065(4) 0.622(3) 0.100(4) Uani 0.20(2) 1 d . U P A 2
H12D H 0.041420 -0.007090 0.637371 0.151 Uiso 0.20(2) 1 calc GR . P A 2
H12E H 0.017282 0.098162 0.582243 0.151 Uiso 0.20(2) 1 calc GR . P A 2
H12F H 0.001590 0.121693 0.649622 0.151 Uiso 0.20(2) 1 calc GR . P A 2

loop_
_atom_site_aniso_label
_atom_site_aniso_U_11
_atom_site_aniso_U_22
_atom_site_aniso_U_33
_atom_site_aniso_U_23
_atom_site_aniso_U_13
_atom_site_aniso_U_12
C1 0.061(3) 0.072(3) 0.042(2) -0.003(2) -0.005(2) -0.031(3)
C2 0.114(5) 0.094(4) 0.040(3) 0.007(3) -0.017(3) -0.041(4)
C3 0.080(4) 0.070(3) 0.050(3) 0.008(2) -0.005(3) -0.032(3)
C4 0.137(6) 0.089(5) 0.060(4) 0.026(3) -0.013(4) -0.053(4)
C5 0.139(6) 0.085(5) 0.095(5) 0.029(4) -0.008(4) -0.067(5)
C6 0.132(6) 0.091(4) 0.087(4) 0.013(4) -0.010(4) -0.076(4)
C7 0.089(4) 0.075(4) 0.067(3) 0.018(3) -0.016(3) -0.052(3)
C8 0.053(3) 0.064(3) 0.046(3) 0.005(2) -0.003(2) -0.028(2)
C9 0.074(4) 0.082(4) 0.050(3) -0.020(3) -0.009(2) -0.033(3)
C10 0.074(4) 0.064(3) 0.069(3) -0.030(3) -0.002(3) -0.031(3)
C11 0.104(9) 0.056(5) 0.151(12) -0.028(6) -0.040(7) -0.015(5)
C12 0.135(8) 0.101(7) 0.106(9) -0.041(7) 0.022(8) -0.085(6)
C13 0.167(14) 0.101(8) 0.089(6) -0.036(6) -0.019(7) -0.069(9)
C14 0.048(3) 0.050(2) 0.046(2) -0.0045(19) 0.0013(19) -0.030(2)
C15 0.067(3) 0.060(3) 0.052(3) -0.003(2) 0.000(2) -0.044(3)
C16 0.075(3) 0.044(2) 0.048(2) -0.007(2) -0.006(2) -0.034(2)
C17 0.095(4) 0.045(3) 0.059(3) 0.004(2) -0.013(3) -0.037(3)
C18 0.102(4) 0.038(2) 0.068(3) 0.004(2) -0.030(3) -0.031(3)
C19 0.064(3) 0.042(3) 0.080(3) -0.007(2) -0.023(3) -0.015(2)
C20 0.058(3) 0.045(2) 0.063(3) -0.005(2) -0.009(2) -0.023(2)
C21 0.055(3) 0.039(2) 0.049(2) -0.0054(18) -0.012(2) -0.024(2)
C22 0.047(3) 0.066(3) 0.055(3) -0.013(2) 0.006(2) -0.037(2)
C23 0.037(2) 0.063(3) 0.061(3) 0.001(2) -0.007(2) -0.020(2)
C24 0.074(4) 0.081(4) 0.092(4) -0.015(3) -0.003(3) -0.002(3)
C25 0.064(4) 0.088(4) 0.138(6) 0.002(4) -0.045(4) -0.034(3)
C26 0.053(3) 0.082(4) 0.097(4) 0.022(3) -0.022(3) -0.025(3)
C27 0.043(2) 0.043(2) 0.039(2) -0.0019(18) 0.0011(18) -0.0216(19)
C28 0.051(3) 0.053(3) 0.045(2) -0.009(2) 0.002(2) -0.030(2)
C29 0.103(5) 0.082(4) 0.144(6) -0.051(4) 0.019(5) -0.028(4)
C30 0.083(4) 0.133(6) 0.098(5) -0.050(4) 0.043(4) -0.056(4)
C31 0.106(5) 0.168(7) 0.051(3) -0.021(4) 0.010(3) -0.011(5)
C32 0.052(3) 0.035(2) 0.052(2) -0.0077(18) 0.007(2) -0.023(2)
C33 0.068(3) 0.044(3) 0.083(4) -0.013(2) 0.010(3) -0.036(2)
C34 0.045(2) 0.039(2) 0.065(3) 0.000(2) 0.002(2) -0.020(2)
C35 0.073(3) 0.048(3) 0.084(4) 0.010(3) 0.007(3) -0.035(3)
C36 0.087(4) 0.070(4) 0.062(3) 0.015(3) 0.012(3) -0.039(3)
C37 0.096(4) 0.082(4) 0.049(3) 0.002(3) 0.008(3) -0.051(3)
C38 0.076(3) 0.064(3) 0.049(3) 0.000(2) 0.003(2) -0.045(3)
C39 0.040(2) 0.036(2) 0.050(2) 0.0050(18) -0.0023(18) -0.0186(18)
C40 0.057(3) 0.038(2) 0.059(3) -0.018(2) 0.002(2) -0.022(2)
C41 0.073(3) 0.047(2) 0.039(2) -0.0128(19) -0.002(2) -0.027(2)
C42 0.124(5) 0.058(3) 0.043(3) -0.007(2) -0.009(3) -0.037(3)
C43 0.137(5) 0.084(4) 0.051(3) -0.022(3) -0.005(3) -0.061(4)
C44 0.079(4) 0.115(5) 0.058(3) -0.027(3) 0.016(3) -0.040(4)
C45 0.049(2) 0.032(2) 0.039(2) -0.0033(16) -0.0011(18) -0.0206(19)
C46 0.066(3) 0.040(2) 0.043(2) 0.0002(18) -0.004(2) -0.029(2)
C47 0.064(3) 0.053(3) 0.041(2) -0.0079(19) 0.005(2) -0.040(2)
C48 0.081(4) 0.080(4) 0.051(3) -0.002(2) 0.012(3) -0.058(3)
C49 0.068(4) 0.096(4) 0.068(3) -0.013(3) 0.022(3) -0.054(3)
C50 0.052(3) 0.070(3) 0.068(3) -0.018(3) 0.012(2) -0.028(3)
C51 0.047(3) 0.052(3) 0.053(3) -0.010(2) 0.009(2) -0.024(2)
C52 0.050(2) 0.045(2) 0.035(2) -0.0113(17) 0.0092(18) -0.029(2)
C53 0.050(2) 0.030(2) 0.042(2) -0.0026(17) -0.0061(18) -0.0145(19)
C54 0.038(2) 0.049(2) 0.053(3) -0.006(2) 0.0014(19) -0.015(2)
C55 0.049(3) 0.103(4) 0.060(3) -0.007(3) 0.008(2) -0.027(3)
C56 0.046(3) 0.061(3) 0.089(4) -0.004(3) -0.005(3) -0.006(2)
C57 0.057(3) 0.084(4) 0.090(4) -0.018(3) 0.000(3) -0.039(3)
C58 0.045(2) 0.039(2) 0.045(2) -0.0019(18) 0.0000(18) -0.021(2)
C59 0.047(3) 0.043(2) 0.053(3) 0.002(2) -0.007(2) -0.017(2)
C60 0.126(6) 0.066(4) 0.142(7) 0.009(4) -0.047(5) -0.002(4)
C61 0.089(5) 0.061(4) 0.128(6) -0.031(4) 0.027(4) -0.006(3)
C62 0.105(5) 0.054(3) 0.183(7) -0.026(4) -0.015(5) -0.032(4)
N1 0.057(2) 0.063(2) 0.044(2) 0.0005(17) -0.0058(17) -0.033(2)
N2 0.064(2) 0.064(2) 0.043(2) -0.0117(18) -0.0015(18) -0.031(2)
N3 0.046(2) 0.0444(19) 0.0468(19) -0.0009(15) -0.0056(16) -0.0252(17)
N4 0.042(2) 0.050(2) 0.049(2) -0.0020(16) -0.0055(16) -0.0231(17)
N5 0.0451(19) 0.0366(17) 0.0419(18) -0.0036(14) 0.0003(15) -0.0222(15)
N6 0.050(2) 0.0384(18) 0.0415(18) -0.0106(15) -0.0016(15) -0.0200(16)
N7 0.0419(19) 0.0365(17) 0.0379(17) -0.0048(14) 0.0030(14) -0.0213(15)
N8 0.0362(18) 0.0372(17) 0.0397(18) -0.0066(14) 0.0018(14) -0.0148(15)
Si1 0.0661(9) 0.0693(9) 0.0486(7) -0.0233(7) 0.0137(6) -0.0227(7)
Si2 0.0677(9) 0.0366(7) 0.0939(11) -0.0092(7) -0.0083(8) -0.0067(7)
Yb1 0.04164(11) 0.04260(10) 0.03605(10) -0.00262(7) -0.00212(7) -0.02344(8)
Yb2 0.03706(10) 0.03096(9) 0.03174(9) -0.00304(6) 0.00043(7) -0.01764(7)
C11A 0.12(4) 0.10(3) 0.08(3) -0.04(2) 0.00(2) -0.07(3)
C13A 0.167(14) 0.101(8) 0.089(6) -0.036(6) -0.019(7) -0.069(9)
C12A 0.135(8) 0.101(7) 0.106(9) -0.041(7) 0.022(8) -0.085(6)

loop_
_atom_type_symbol
_atom_type_description
_atom_type_scat_dispersion_real
_atom_type_scat_dispersion_imag
_atom_type_scat_source
C C 0.0033 0.0016 'International Tables Vol C Tables 4.2.6.8 and 6.1.1.4'
H H 0.0000 0.0000 'International Tables Vol C Tables 4.2.6.8 and 6.1.1.4'
N N 0.0061 0.0033 'International Tables Vol C Tables 4.2.6.8 and 6.1.1.4'
Si Si 0.0817 0.0704 'International Tables Vol C Tables 4.2.6.8 and 6.1.1.4'
Yb Yb -0.3850 5.5486 'International Tables Vol C Tables 4.2.6.8 and 6.1.1.4'

loop_
_geom_angle_atom_site_label_1
_geom_angle_atom_site_label_2
_geom_angle_atom_site_label_3
_geom_angle
C2 C1 C9 126.9(5)
N1 C1 C2 112.1(5)
N1 C1 C9 121.0(4)
C1 C2 H2 126.6
C1 C2 C3 106.8(5)
C3 C2 H2 126.6
C2 C3 C8 105.6(4)
C4 C3 C2 134.8(5)
C4 C3 C8 119.6(6)
C3 C4 H4 120.3
C5 C4 C3 119.4(6)
C5 C4 H4 120.3
C4 C5 H5 119.4
C4 C5 C6 121.2(6)
C6 C5 H5 119.4
C5 C6 H6 119.4
C7 C6 C5 121.2(6)
C7 C6 H6 119.4
C6 C7 H7 121.1
C6 C7 C8 117.9(5)
C8 C7 H7 121.1
C7 C8 C3 120.6(5)
N1 C8 C3 110.6(4)
N1 C8 C7 128.8(4)
C1 C9 H9 118.3
N2 C9 C1 123.4(4)
N2 C9 H9 118.3
C11 C10 C12 111.4(7)
C11 C10 C13 110.0(6)
C11 C10 N2 105.8(5)
C12 C10 C13 108.0(6)
C12 C10 N2 109.1(5)
N2 C10 C13 112.7(6)
N2 C10 C11A 113.9(14)
C13A C10 N2 116(2)
C13A C10 C11A 104(2)
C12A C10 N2 107.5(17)
C12A C10 C11A 106(2)
C12A C10 C13A 109(2)
C10 C11 H11A 109.5
C10 C11 H11B 109.5
C10 C11 H11C 109.5
H11A C11 H11B 109.5
H11A C11 H11C 109.5
H11B C11 H11C 109.5
C10 C12 H12A 109.5
C10 C12 H12B 109.5
C10 C12 H12C 109.5
H12A C12 H12B 109.5
H12A C12 H12C 109.5
H12B C12 H12C 109.5
C10 C13 H13A 109.5
C10 C13 H13B 109.5
C10 C13 H13C 109.5
H13A C13 H13B 109.5
H13A C13 H13C 109.5
H13B C13 H13C 109.5
C15 C14 C22 128.0(4)
C15 C14 N3 112.3(4)
N3 C14 C22 119.7(4)
C14 C15 H15 126.7
C14 C15 C16 106.5(4)
C16 C15 H15 126.7
C15 C16 C17 134.0(4)
C15 C16 C21 106.1(4)
C17 C16 C21 119.9(5)
C16 C17 H17 120.6
C18 C17 C16 118.8(5)
C18 C17 H17 120.6
C17 C18 H18 119.6
C17 C18 C19 120.8(5)
C19 C18 H18 119.6
C18 C19 H19 118.9
C20 C19 C18 122.2(5)
C20 C19 H19 118.9
C19 C20 H20 121.0
C19 C20 C21 118.0(4)
C21 C20 H20 121.0
C20 C21 C16 120.3(4)
N3 C21 C16 111.0(4)
N3 C21 C20 128.6(4)
C14 C22 H22 118.3
N4 C22 C14 123.3(4)
N4 C22 H22 118.3
C25 C23 C24 110.9(5)
C26 C23 C24 109.5(5)
C26 C23 C25 109.5(4)
C26 C23 N4 108.1(4)
N4 C23 C24 109.6(4)
N4 C23 C25 109.3(4)
C23 C24 H24A 109.5
C23 C24 H24B 109.5
C23 C24 H24C 109.5
H24A C24 H24B 109.5
H24A C24 H24C 109.5
H24B C24 H24C 109.5
C23 C25 H25A 109.5
C23 C25 H25B 109.5
C23 C25 H25C 109.5
H25A C25 H25B 109.5
H25A C25 H25C 109.5
H25B C25 H25C 109.5
C23 C26 H26A 109.5
C23 C26 H26B 109.5
C23 C26 H26C 109.5
H26A C26 H26B 109.5
H26A C26 H26C 109.5
H26B C26 H26C 109.5
C28 C27 Yb1 100.3(3)
C28 C27 Yb2 161.4(3)
Yb2 C27 Yb1 96.77(14)
C27 C28 Si1 170.5(4)
C27 C28 Yb1 55.8(3)
Si1 C28 Yb1 132.6(2)
H29A C29 H29B 109.5
H29A C29 H29C 109.5
H29B C29 H29C 109.5
Si1 C29 H29A 109.5
Si1 C29 H29B 109.5
Si1 C29 H29C 109.5
H30A C30 H30B 109.5
H30A C30 H30C 109.5
H30B C30 H30C 109.5
Si1 C30 H30A 109.5
Si1 C30 H30B 109.5
Si1 C30 H30C 109.5
H31A C31 H31B 109.5
H31A C31 H31C 109.5
H31B C31 H31C 109.5
Si1 C31 H31A 109.5
Si1 C31 H31B 109.5
Si1 C31 H31C 109.5
C33 C32 C40 126.3(4)
N5 C32 C33 112.0(4)
N5 C32 C40 121.7(3)
C32 C33 H33 126.8
C32 C33 C34 106.4(4)
C34 C33 H33 126.8
C33 C34 C35 134.2(4)
C33 C34 C39 106.1(4)
C35 C34 C39 119.6(4)
C34 C35 H35 120.4
C36 C35 C34 119.2(5)
C36 C35 H35 120.4
C35 C36 H36 119.3
C35 C36 C37 121.3(4)
C37 C36 H36 119.3
C36 C37 H37 119.7
C38 C37 C36 120.5(5)
C38 C37 H37 119.7
C37 C38 H38 120.3
C37 C38 C39 119.4(4)
C39 C38 H38 120.3
C38 C39 C34 119.8(4)
N5 C39 C34 110.9(4)
N5 C39 C38 129.3(4)
C32 C40 H40 118.4
N6 C40 C32 123.2(4)
N6 C40 H40 118.4
C42 C41 C43 108.6(4)
C42 C41 C44 109.3(4)
C44 C41 C43 110.3(4)
N6 C41 C42 107.8(3)
N6 C41 C43 113.8(4)
N6 C41 C44 107.0(4)
C41 C42 H42A 109.5
C41 C42 H42B 109.5
C41 C42 H42C 109.5
H42A C42 H42B 109.5
H42A C42 H42C 109.5
H42B C42 H42C 109.5
C41 C43 H43A 109.5
C41 C43 H43B 109.5
C41 C43 H43C 109.5
H43A C43 H43B 109.5
H43A C43 H43C 109.5
H43B C43 H43C 109.5
C41 C44 H44A 109.5
C41 C44 H44B 109.5
C41 C44 H44C 109.5
H44A C44 H44B 109.5
H44A C44 H44C 109.5
H44B C44 H44C 109.5
C46 C45 C53 127.1(4)
C46 C45 N7 112.5(4)
N7 C45 C53 120.2(3)
C45 C46 H46 126.9
C45 C46 C47 106.3(4)
C47 C46 H46 126.9
C46 C47 C48 134.9(4)
C46 C47 C52 106.0(3)
C48 C47 C52 119.1(4)
C47 C48 H48 120.4
C49 C48 C47 119.3(5)
C49 C48 H48 120.4
C48 C49 H49 119.1
C48 C49 C50 121.7(4)
C50 C49 H49 119.1
C49 C50 H50 119.4
C51 C50 C49 121.2(5)
C51 C50 H50 119.4
C50 C51 H51 121.0
C50 C51 C52 118.0(4)
C52 C51 H51 121.0
C51 C52 C47 120.6(4)
N7 C52 C47 110.9(4)
N7 C52 C51 128.5(4)
C45 C53 H53 118.8
N8 C53 C45 122.4(4)
N8 C53 H53 118.8
C55 C54 C56 109.5(4)
C55 C54 C57 109.9(4)
C56 C54 C57 109.4(4)
N8 C54 C55 107.6(4)
N8 C54 C56 114.1(4)
N8 C54 C57 106.4(3)
C54 C55 H55A 109.5
C54 C55 H55B 109.5
C54 C55 H55C 109.5
H55A C55 H55B 109.5
H55A C55 H55C 109.5
H55B C55 H55C 109.5
C54 C56 H56A 109.5
C54 C56 H56B 109.5
C54 C56 H56C 109.5
H56A C56 H56B 109.5
H56A C56 H56C 109.5
H56B C56 H56C 109.5
C54 C57 H57A 109.5
C54 C57 H57B 109.5
C54 C57 H57C 109.5
H57A C57 H57B 109.5
H57A C57 H57C 109.5
H57B C57 H57C 109.5
C59 C58 Yb1 156.1(4)
C59 C58 Yb2 106.0(3)
Yb2 C58 Yb1 96.79(14)
C58 C59 Si2 171.5(4)
C58 C59 Yb2 51.6(3)
Si2 C59 Yb2 137.0(2)
H60A C60 H60B 109.5
H60A C60 H60C 109.5
H60B C60 H60C 109.5
Si2 C60 H60A 109.5
Si2 C60 H60B 109.5
Si2 C60 H60C 109.5
H61A C61 H61B 109.5
H61A C61 H61C 109.5
H61B C61 H61C 109.5
Si2 C61 H61A 109.5
Si2 C61 H61B 109.5
Si2 C61 H61C 109.5
H62A C62 H62B 109.5
H62A C62 H62C 109.5
H62B C62 H62C 109.5
Si2 C62 H62A 109.5
Si2 C62 H62B 109.5
Si2 C62 H62C 109.5
C1 N1 C8 104.9(4)
C1 N1 Yb1 114.2(3)
C8 N1 Yb1 140.6(3)
C9 N2 C10 118.9(4)
C9 N2 Yb1 108.7(3)
C10 N2 Yb1 132.3(3)
C14 N3 Yb1 112.5(3)
C21 N3 C14 104.0(3)
C21 N3 Yb1 143.5(3)
C22 N4 C23 118.2(4)
C22 N4 Yb1 110.4(3)
C23 N4 Yb1 131.4(3)
C32 N5 C39 104.6(3)
C32 N5 Yb2 112.7(2)
C39 N5 Yb2 141.7(3)
C40 N6 C41 118.7(3)
C40 N6 Yb2 108.8(3)
C41 N6 Yb2 132.4(2)
C45 N7 Yb2 112.7(2)
C52 N7 C45 104.3(3)
C52 N7 Yb2 143.0(3)
C53 N8 C54 120.2(3)
C53 N8 Yb2 111.0(3)
C54 N8 Yb2 128.8(2)
C29 Si1 C28 109.2(3)
C29 Si1 C30 107.3(3)
C30 Si1 C28 108.3(2)
C31 Si1 C28 108.1(2)
C31 Si1 C29 112.6(4)
C31 Si1 C30 111.1(4)
C60 Si2 C59 106.9(3)
C60 Si2 C61 110.0(4)
C61 Si2 C59 107.4(2)
C62 Si2 C59 110.8(2)
C62 Si2 C60 109.5(4)
C62 Si2 C61 112.1(3)
C27 Yb1 C28 23.88(11)
C27 Yb1 C58 79.94(13)
C27 Yb1 N2 116.13(13)
C58 Yb1 C28 101.45(12)
C58 Yb1 N2 157.97(13)
N1 Yb1 C27 97.01(12)
N1 Yb1 C28 86.14(12)
N1 Yb1 C58 91.63(13)
N1 Yb1 N2 72.28(13)
N1 Yb1 N3 165.29(13)
N1 Yb1 N4 107.22(12)
N2 Yb1 C28 92.57(12)
N3 Yb1 C27 86.99(12)
N3 Yb1 C28 92.16(11)
N3 Yb1 C58 103.02(12)
N3 Yb1 N2 93.23(12)
N3 Yb1 N4 73.95(12)
N4 Yb1 C27 150.26(12)
N4 Yb1 C28 166.11(11)
N4 Yb1 C58 82.35(12)
N4 Yb1 N2 88.08(12)
C27 Yb2 C59 100.52(13)
C27 Yb2 N6 163.18(12)
C58 Yb2 C27 80.31(13)
C58 Yb2 C59 22.43(12)
C58 Yb2 N6 109.33(12)
N5 Yb2 C27 92.40(12)
N5 Yb2 C58 98.31(12)
N5 Yb2 C59 87.85(11)
N5 Yb2 N6 72.90(11)
N5 Yb2 N8 104.28(11)
N6 Yb2 C59 87.33(11)
N7 Yb2 C27 102.29(11)
N7 Yb2 C58 88.24(12)
N7 Yb2 C59 93.34(11)
N7 Yb2 N5 164.76(11)
N7 Yb2 N6 91.97(11)
N7 Yb2 N8 73.41(11)
N8 Yb2 C27 85.01(12)
N8 Yb2 C58 153.49(12)
N8 Yb2 C59 166.54(11)
N8 Yb2 N6 90.66(11)
C10 C11A H11D 109.5
C10 C11A H11E 109.5
C10 C11A H11F 109.5
H11D C11A H11E 109.5
H11D C11A H11F 109.5
H11E C11A H11F 109.5
C10 C13A H13D 109.5
C10 C13A H13E 109.5
C10 C13A H13F 109.5
H13D C13A H13E 109.5
H13D C13A H13F 109.5
H13E C13A H13F 109.5
C10 C12A H12D 109.5
C10 C12A H12E 109.5
C10 C12A H12F 109.5
H12D C12A H12E 109.5
H12D C12A H12F 109.5
H12E C12A H12F 109.5

loop_
_geom_bond_atom_site_label_1
_geom_bond_atom_site_label_2
_geom_bond_distance
C1 C2 1.371(6)
C1 C9 1.416(7)
C1 N1 1.368(6)
C2 H2 0.9300
C2 C3 1.404(8)
C3 C4 1.399(8)
C3 C8 1.408(6)
C4 H4 0.9300
C4 C5 1.342(9)
C5 H5 0.9300
C5 C6 1.406(9)
C6 H6 0.9300
C6 C7 1.371(7)
C7 H7 0.9300
C7 C8 1.399(7)
C8 N1 1.381(6)
C9 H9 0.9300
C9 N2 1.285(6)
C10 C11 1.502(11)
C10 C12 1.506(11)
C10 C13 1.558(11)
C10 N2 1.509(6)
C10 C11A 1.56(4)
C10 C13A 1.50(5)
C10 C12A 1.47(5)
C11 H11A 0.9600
C11 H11B 0.9600
C11 H11C 0.9600
C12 H12A 0.9600
C12 H12B 0.9600
C12 H12C 0.9600
C13 H13A 0.9600
C13 H13B 0.9600
C13 H13C 0.9600
C14 C15 1.381(6)
C14 C22 1.428(6)
C14 N3 1.387(5)
C15 H15 0.9300
C15 C16 1.400(6)
C16 C17 1.403(6)
C16 C21 1.413(6)
C17 H17 0.9300
C17 C18 1.368(7)
C18 H18 0.9300
C18 C19 1.386(7)
C19 H19 0.9300
C19 C20 1.369(6)
C20 H20 0.9300
C20 C21 1.396(6)
C21 N3 1.385(5)
C22 H22 0.9300
C22 N4 1.288(5)
C23 C24 1.517(7)
C23 C25 1.504(7)
C23 C26 1.498(6)
C23 N4 1.499(5)
C24 H24A 0.9600
C24 H24B 0.9600
C24 H24C 0.9600
C25 H25A 0.9600
C25 H25B 0.9600
C25 H25C 0.9600
C26 H26A 0.9600
C26 H26B 0.9600
C26 H26C 0.9600
C27 C28 1.216(5)
C27 Yb1 2.483(4)
C27 Yb2 2.479(4)
C28 Si1 1.866(4)
C28 Yb1 2.954(4)
C29 H29A 0.9600
C29 H29B 0.9600
C29 H29C 0.9600
C29 Si1 1.841(6)
C30 H30A 0.9600
C30 H30B 0.9600
C30 H30C 0.9600
C30 Si1 1.847(6)
C31 H31A 0.9600
C31 H31B 0.9600
C31 H31C 0.9600
C31 Si1 1.839(6)
C32 C33 1.389(6)
C32 C40 1.420(6)
C32 N5 1.378(5)
C33 H33 0.9300
C33 C34 1.400(6)
C34 C35 1.413(6)
C34 C39 1.413(5)
C35 H35 0.9300
C35 C36 1.348(7)
C36 H36 0.9300
C36 C37 1.399(7)
C37 H37 0.9300
C37 C38 1.379(6)
C38 H38 0.9300
C38 C39 1.385(6)
C39 N5 1.381(5)
C40 H40 0.9300
C40 N6 1.292(5)
C41 C42 1.515(6)
C41 C43 1.530(6)
C41 C44 1.515(7)
C41 N6 1.510(5)
C42 H42A 0.9600
C42 H42B 0.9600
C42 H42C 0.9600
C43 H43A 0.9600
C43 H43B 0.9600
C43 H43C 0.9600
C44 H44A 0.9600
C44 H44B 0.9600
C44 H44C 0.9600
C45 C46 1.378(5)
C45 C53 1.429(5)
C45 N7 1.389(5)
C46 H46 0.9300
C46 C47 1.408(6)
C47 C48 1.409(6)
C47 C52 1.420(5)
C48 H48 0.9300
C48 C49 1.347(7)
C49 H49 0.9300
C49 C50 1.396(7)
C50 H50 0.9300
C50 C51 1.376(6)
C51 H51 0.9300
C51 C52 1.400(6)
C52 N7 1.378(5)
C53 H53 0.9300
C53 N8 1.281(5)
C54 C55 1.506(6)
C54 C56 1.516(6)
C54 C57 1.533(6)
C54 N8 1.498(5)
C55 H55A 0.9600
C55 H55B 0.9600
C55 H55C 0.9600
C56 H56A 0.9600
C56 H56B 0.9600
C56 H56C 0.9600
C57 H57A 0.9600
C57 H57B 0.9600
C57 H57C 0.9600
C58 C59 1.205(5)
C58 Yb1 2.488(4)
C58 Yb2 2.473(4)
C59 Si2 1.870(5)
C59 Yb2 3.035(4)
C60 H60A 0.9600
C60 H60B 0.9600
C60 H60C 0.9600
C60 Si2 1.844(7)
C61 H61A 0.9600
C61 H61B 0.9600
C61 H61C 0.9600
C61 Si2 1.866(6)
C62 H62A 0.9600
C62 H62B 0.9600
C62 H62C 0.9600
C62 Si2 1.843(6)
N1 Yb1 2.285(3)
N2 Yb1 2.504(4)
N3 Yb1 2.292(3)
N4 Yb1 2.404(3)
N5 Yb2 2.300(3)
N6 Yb2 2.493(3)
N7 Yb2 2.287(3)
N8 Yb2 2.422(3)
C11A H11D 0.9600
C11A H11E 0.9600
C11A H11F 0.9600
C13A H13D 0.9600
C13A H13E 0.9600
C13A H13F 0.9600
C12A H12D 0.9600
C12A H12E 0.9600
C12A H12F 0.9600

loop_
_geom_torsion_atom_site_label_1
_geom_torsion_atom_site_label_2
_geom_torsion_atom_site_label_3
_geom_torsion_atom_site_label_4
_geom_torsion
C1 C2 C3 C4 -179.0(7)
C1 C2 C3 C8 0.1(6)
C1 C9 N2 C10 -177.6(5)
C1 C9 N2 Yb1 4.9(6)
C2 C1 C9 N2 179.6(5)
C2 C1 N1 C8 0.0(6)
C2 C1 N1 Yb1 175.2(4)
C2 C3 C4 C5 -179.5(7)
C2 C3 C8 C7 178.7(5)
C2 C3 C8 N1 -0.2(6)
C3 C4 C5 C6 -0.5(11)
C3 C8 N1 C1 0.1(5)
C3 C8 N1 Yb1 -173.0(4)
C4 C3 C8 C7 -2.1(8)
C4 C3 C8 N1 179.1(5)
C4 C5 C6 C7 0.0(12)
C5 C6 C7 C8 -0.6(10)
C6 C7 C8 C3 1.6(8)
C6 C7 C8 N1 -179.8(5)
C7 C8 N1 C1 -178.6(5)
C7 C8 N1 Yb1 8.3(8)
C8 C3 C4 C5 1.5(10)
C9 C1 C2 C3 179.6(5)
C9 C1 N1 C8 -179.7(4)
C9 C1 N1 Yb1 -4.5(6)
C11 C10 N2 C9 126.0(8)
C11 C10 N2 Yb1 -57.3(9)
C12 C10 N2 C9 -114.2(8)
C12 C10 N2 Yb1 62.6(8)
C13 C10 N2 C9 5.8(9)
C13 C10 N2 Yb1 -177.5(7)
C14 C15 C16 C17 177.4(5)
C14 C15 C16 C21 -0.6(5)
C14 C22 N4 C23 177.9(4)
C14 C22 N4 Yb1 -3.5(5)
C15 C14 C22 N4 -178.1(4)
C15 C14 N3 C21 -0.4(5)
C15 C14 N3 Yb1 -178.8(3)
C15 C16 C17 C18 -178.2(5)
C15 C16 C21 C20 179.6(4)
C15 C16 C21 N3 0.3(5)
C16 C17 C18 C19 -0.2(7)
C16 C21 N3 C14 0.1(4)
C16 C21 N3 Yb1 177.6(3)
C17 C16 C21 C20 1.3(6)
C17 C16 C21 N3 -178.0(4)
C17 C18 C19 C20 0.2(8)
C18 C19 C20 C21 0.6(7)
C19 C20 C21 C16 -1.3(6)
C19 C20 C21 N3 177.8(4)
C20 C21 N3 C14 -179.1(4)
C20 C21 N3 Yb1 -1.6(8)
C21 C16 C17 C18 -0.5(7)
C22 C14 C15 C16 -179.7(4)
C22 C14 N3 C21 179.8(4)
C22 C14 N3 Yb1 1.4(5)
C24 C23 N4 C22 59.8(6)
C24 C23 N4 Yb1 -118.4(4)
C25 C23 N4 C22 -61.9(6)
C25 C23 N4 Yb1 119.9(4)
C26 C23 N4 C22 179.0(4)
C26 C23 N4 Yb1 0.8(6)
C32 C33 C34 C35 -178.2(5)
C32 C33 C34 C39 -0.4(5)
C32 C40 N6 C41 -179.6(4)
C32 C40 N6 Yb2 -4.0(5)
C33 C32 C40 N6 176.7(4)
C33 C32 N5 C39 0.3(5)
C33 C32 N5 Yb2 -170.8(3)
C33 C34 C35 C36 177.5(5)
C33 C34 C39 C38 -178.1(4)
C33 C34 C39 N5 0.6(5)
C34 C35 C36 C37 -0.1(8)
C34 C39 N5 C32 -0.5(4)
C34 C39 N5 Yb2 166.0(3)
C35 C34 C39 C38 0.0(6)
C35 C34 C39 N5 178.7(4)
C35 C36 C37 C38 0.2(9)
C36 C37 C38 C39 -0.2(8)
C37 C38 C39 C34 0.1(7)
C37 C38 C39 N5 -178.4(4)
C38 C39 N5 C32 178.1(4)
C38 C39 N5 Yb2 -15.4(7)
C39 C34 C35 C36 0.0(7)
C40 C32 C33 C34 -179.9(4)
C40 C32 N5 C39 -179.7(4)
C40 C32 N5 Yb2 9.2(5)
C42 C41 N6 C40 -132.8(4)
C42 C41 N6 Yb2 52.8(5)
C43 C41 N6 C40 -12.4(6)
C43 C41 N6 Yb2 173.2(3)
C44 C41 N6 C40 109.7(5)
C44 C41 N6 Yb2 -64.7(5)
C45 C46 C47 C48 179.2(5)
C45 C46 C47 C52 1.2(4)
C45 C53 N8 C54 175.3(4)
C45 C53 N8 Yb2 -5.4(5)
C46 C45 C53 N8 -173.9(4)
C46 C45 N7 C52 0.4(4)
C46 C45 N7 Yb2 179.2(3)
C46 C47 C48 C49 -178.9(5)
C46 C47 C52 C51 179.2(4)
C46 C47 C52 N7 -1.0(4)
C47 C48 C49 C50 0.9(8)
C47 C52 N7 C45 0.4(4)
C47 C52 N7 Yb2 -177.8(3)
C48 C47 C52 C51 0.8(6)
C48 C47 C52 N7 -179.4(4)
C48 C49 C50 C51 -0.4(8)
C49 C50 C51 C52 0.2(7)
C50 C51 C52 C47 -0.4(6)
C50 C51 C52 N7 179.9(4)
C51 C52 N7 C45 -179.8(4)
C51 C52 N7 Yb2 2.0(7)
C52 C47 C48 C49 -1.1(7)
C53 C45 C46 C47 175.6(4)
C53 C45 N7 C52 -176.5(3)
C53 C45 N7 Yb2 2.3(4)
C55 C54 N8 C53 132.7(4)
C55 C54 N8 Yb2 -46.4(5)
C56 C54 N8 C53 11.1(6)
C56 C54 N8 Yb2 -168.0(3)
C57 C54 N8 C53 -109.6(4)
C57 C54 N8 Yb2 71.3(4)
N1 C1 C2 C3 -0.1(7)
N1 C1 C9 N2 -0.7(8)
N3 C14 C15 C16 0.6(5)
N3 C14 C22 N4 1.6(6)
N5 C32 C33 C34 0.1(5)
N5 C32 C40 N6 -3.3(7)
N7 C45 C46 C47 -1.0(5)
N7 C45 C53 N8 2.5(6)
Yb1 C28 Si1 C29 -90.2(4)
Yb1 C28 Si1 C30 153.2(3)
Yb1 C28 Si1 C31 32.7(4)
Yb1 C58 C59 Yb2 -162.2(9)
Yb2 C27 C28 Yb1 -156.6(11)
Yb2 C59 Si2 C60 148.2(4)
Yb2 C59 Si2 C61 -93.8(4)
Yb2 C59 Si2 C62 28.9(4)
C11A C10 N2 C9 163(2)
C11A C10 N2 Yb1 -20(2)
C13A C10 N2 C9 42(3)
C13A C10 N2 Yb1 -141(3)
C12A C10 N2 C9 -80(2)
C12A C10 N2 Yb1 97(2)
